data_2103679
loop_
_publ_author_name
'Yasui, Masanori'
'Ishikawa, Yoshimitsu'
'Akiyama, Naoya'
'Ishida, Takayuki'
'Nogami, Takashi'
'Iwasaki, Fujiko'

_publ_section_title
;
 Dipyrimidine--copper(II) dinitrate complexes showing magnetic
 interactions
;
_journal_issue 3
_journal_name_full 'Acta Crystallographica Section B'
_journal_page_first 288
_journal_page_last 295
_journal_paper_doi 10.1107/S0108768101002737
_journal_volume 57
_journal_year 2001
_chemical_formula_moiety Cu(II)(C4H4N2)(H2O)2(NO3)2
_chemical_formula_sum 'C4 H8 Cu N4 O8'
_chemical_formula_weight 303.68
_chemical_name_common diaquadinitratodipyrimidinecopper(II)
_chemical_name_systematic
;
catena-diaquadinitrato-[m-pyrimidine-N1:N1]-copper(II)
;
_space_group_IT_number 15
_symmetry_cell_setting monoclinic
_symmetry_space_group_name_Hall '-C 2yc'
_symmetry_space_group_name_H-M 'C 1 2/c 1'
_cell_angle_alpha 90.00
_cell_angle_beta 114.99(5)
_cell_angle_gamma 90.00
_cell_formula_units_Z 4
_cell_length_a 12.408(8)
_cell_length_b 11.511(9)
_cell_length_c 7.518(9)
_cell_measurement_reflns_used 25
_cell_measurement_temperature 294
_cell_measurement_theta_max 16.7
_cell_measurement_theta_min 12.6
_cell_volume 973.3(16)
_computing_cell_refinement 'AFC Control Software (Rigaku, 1994)'
_computing_data_collection 'AFC Control Software (Rigaku, 1994)'
_computing_data_reduction 'TEXSAN, (Molecular Science Corporation, 1992)'
_computing_molecular_graphics 'ORTEPII (Johnson, 1972)'
_computing_publication_material 'SHELXL-97 (Sheldrick, 1997)'
_computing_structure_refinement 'SHELXL-97 (Sheldrick, 1997)'
_computing_structure_solution 'DIRDIF92 (Beurskens et al., 1992)'
_diffrn_ambient_temperature 294
_diffrn_measured_fraction_theta_full .474
_diffrn_measured_fraction_theta_max .474
_diffrn_measurement_device_type 'Rigaku AFC7R'
_diffrn_measurement_method \w-2\q
_diffrn_radiation_monochromator graphite
_diffrn_radiation_source 'Rigaku rotating anode'
_diffrn_radiation_type MoK\a
_diffrn_radiation_wavelength .71073
_diffrn_reflns_av_R_equivalents .0596
_diffrn_reflns_av_sigmaI/netI .0141
_diffrn_reflns_limit_h_max 16
_diffrn_reflns_limit_h_min 0
_diffrn_reflns_limit_k_max 14
_diffrn_reflns_limit_k_min 0
_diffrn_reflns_limit_l_max 8
_diffrn_reflns_limit_l_min -9
_diffrn_reflns_number 1162
_diffrn_reflns_reduction_process 'Lp corrections applied'
_diffrn_reflns_theta_full 27.50
_diffrn_reflns_theta_max 27.50
_diffrn_reflns_theta_min 2.53
_diffrn_standards_decay_% 6.68
_diffrn_standards_interval_count 150
_diffrn_standards_number 3
_exptl_absorpt_coefficient_mu 2.289
_exptl_absorpt_correction_T_max .544
_exptl_absorpt_correction_T_min .323
_exptl_absorpt_correction_type psi-scan
_exptl_absorpt_process_details '(North, Phillips & Mathews, 1968)'
_exptl_crystal_colour 'light blue'
_exptl_crystal_density_diffrn 2.072
_exptl_crystal_density_method 'not measured'
_exptl_crystal_description prismatic
_exptl_crystal_F_000 612.00
_exptl_crystal_size_max .400
_exptl_crystal_size_mid .400
_exptl_crystal_size_min .300
_refine_diff_density_max .612
_refine_diff_density_min -.866
_refine_ls_extinction_coef .104(4)
_refine_ls_extinction_method SHELXL
_refine_ls_goodness_of_fit_ref 1.152
_refine_ls_hydrogen_treatment refined
_refine_ls_matrix_type full
_refine_ls_number_parameters 97
_refine_ls_number_reflns 1113
_refine_ls_number_restraints 0
_refine_ls_restrained_S_all 1.152
_refine_ls_R_factor_all .0292
_refine_ls_R_factor_gt .0285
_refine_ls_shift/su_max .001
_refine_ls_shift/su_mean .000
_refine_ls_structure_factor_coef Fsqd
_refine_ls_weighting_details 'w=1/[\s^2^(Fo^2^)+(0.0538P)^2^+0.8570P] where P=(Fo^2^+2Fc^2^)/3'
_refine_ls_weighting_scheme calc
_refine_ls_wR_factor_ref .0821
_reflns_number_gt 1076
_reflns_number_total 1113
_reflns_threshold_expression >2sigma(I)
_cod_data_source_file oa0034.cif
_cod_data_source_block 2
_cod_depositor_comments
;
The following automatic conversions were performed:

'_refine_ls_weighting_scheme' value 'calc
w=1/[\s^2^(Fo^2^)+(0.0538P)^2^+0.8570P] where P=(Fo^2^+2Fc^2^)/3' was
changed to 'calc'. New tag '_refine_ls_weighting_details' was
created. The value of the new tag was set to
'w=1/[\s^2^(Fo^2^)+(0.0538P)^2^+0.8570P] where P=(Fo^2^+2Fc^2^)/3'.

Automatic conversion script
Id: cif_fix_values 3143 2015-03-26 13:38:13Z robertas 
;
_cod_original_cell_volume 973.2(15)
_cod_original_sg_symbol_H-M 'C 2/c'
_cod_database_code 2103679
_cod_database_fobs_code 2103679

loop_
_symmetry_equiv_pos_as_xyz
'x, y, z'
'-x, y, -z+1/2'
'x+1/2, y+1/2, z'
'-x+1/2, y+1/2, -z+1/2'
'-x, -y, -z'
'x, -y, z+1/2'
'-x+1/2, -y+1/2, -z'
'x+1/2, -y+1/2, z+1/2'

loop_
_atom_site_label
_atom_site_fract_x
_atom_site_fract_y
_atom_site_fract_z
_atom_site_U_iso_or_equiv
_atom_site_adp_type
_atom_site_calc_flag
_atom_site_refinement_flags
_atom_site_occupancy
_atom_site_type_symbol
Cu1 .2500 .2500 .0000 .0167(2) Uani d S 1 Cu
O1 .30255(14) .12893(12) .2740(2) .0314(4) Uani d . 1 O
O2 .3659(2) .26462(14) .4942(3) .0360(5) Uani d . 1 O
O3 .36386(14) .08531(12) .58062(19) .0296(4) Uani d . 1 O
O4 .34933(12) .13604(12) -.0687(2) .0230(3) Uani d . 1 O
N1 .34458(13) .16213(14) .4501(2) .0216(4) Uani d . 1 N
N2 .39930(12) .34724(12) .1354(2) .0181(3) Uani d . 1 N
C1 .5000 .2939(2) .2500 .0185(5) Uani d S 1 C
C2 .40005(15) .46374(15) .1327(3) .0221(4) Uani d . 1 C
C3 .5000 .5262(2) .2500 .0256(6) Uani d S 1 C
H1 .5000 .207(5) .2500 .050(12) Uiso d S 1 H
H2 .331(3) .502(2) .053(4) .032(6) Uiso d . 1 H
H3 .5000 .600(3) .2500 .021(8) Uiso d S 1 H
H41 .354(2) .068(2) -.029(4) .026(6) Uiso d . 1 H
H42 .349(3) .132(3) -.172(6) .054(9) Uiso d . 1 H

loop_
_atom_site_aniso_label
_atom_site_aniso_U_11
_atom_site_aniso_U_22
_atom_site_aniso_U_33
_atom_site_aniso_U_12
_atom_site_aniso_U_13
_atom_site_aniso_U_23
Cu1 .0145(3) .0156(3) .0177(3) -.00128(8) .00465(16) -.00171(8)
O1 .0463(9) .0278(7) .0180(6) -.0053(6) .0116(6) -.0017(5)
O2 .0496(12) .0237(8) .0392(10) -.0115(7) .0232(9) -.0092(6)
O3 .0395(8) .0277(7) .0195(6) -.0011(6) .0105(6) .0032(5)
O4 .0287(7) .0213(7) .0214(7) .0007(5) .0130(5) -.0018(5)
N1 .0232(7) .0226(8) .0208(7) -.0029(6) .0112(6) -.0012(6)
N2 .0165(7) .0179(7) .0181(7) .0001(5) .0055(6) -.0002(5)
C1 .0185(11) .0171(12) .0184(11) .000 .0064(9) .000
C2 .0193(8) .0189(8) .0243(9) .0023(6) .0054(7) .0021(6)
C3 .0239(12) .0164(12) .0303(14) .000 .0053(11) .000

loop_
_atom_type_symbol
_atom_type_description
_atom_type_scat_dispersion_real
_atom_type_scat_dispersion_imag
_atom_type_scat_source
Cu Cu .3201 1.2651 'International Tables Vol C Tables 4.2.6.8 and 6.1.1.4'
O O .0106 .0060 'International Tables Vol C Tables 4.2.6.8 and 6.1.1.4'
N N .0061 .0033 'International Tables Vol C Tables 4.2.6.8 and 6.1.1.4'
C C .0033 .0016 'International Tables Vol C Tables 4.2.6.8 and 6.1.1.4'
H H .0000 .0000 'International Tables Vol C Tables 4.2.6.8 and 6.1.1.4'

loop_
_geom_angle_atom_site_label_1
_geom_angle_atom_site_label_2
_geom_angle_atom_site_label_3
_geom_angle_site_symmetry_1
_geom_angle_site_symmetry_3
_geom_angle
_geom_angle_publ_flag
O1 Cu1 O1 . 7 180.0 yes
O1 Cu1 O4 . . 82.22(8) yes
O1 Cu1 O4 . 7 97.78(9) yes
O1 Cu1 O4 7 . 97.78(8) no
O1 Cu1 O4 7 7 82.22(8) no
O1 Cu1 N2 . . 91.78(8) yes
O1 Cu1 N2 . 7 88.22(8) yes
O1 Cu1 N2 7 7 91.78(8) no
O1 Cu1 N2 7 . 88.22(8) no
O4 Cu1 O4 . 7 180.0 yes
O4 Cu1 N2 . . 87.71(8) yes
O4 Cu1 N2 . 7 92.29(8) yes
O4 Cu1 N2 7 7 87.71(8) no
O4 Cu1 N2 7 . 92.29(8) no
N2 Cu1 N2 . 7 180.0 yes
Cu1 O1 N1 . . 125.60(13) yes
O1 N1 O2 . . 121.54(17) yes
O1 N1 O3 . . 117.46(17) yes
O2 N1 O3 . . 121.00(18) yes
C1 N2 C2 . . 117.43(16) no
Cu1 N2 C1 . . 118.55(14) no
Cu1 N2 C2 . . 123.64(12) no
N2 C1 N2 . 2_655 125.0(2) no
N2 C2 C3 . . 121.41(17) no
C2 C3 C2 . 2_655 117.2(2) no
Cu1 O4 H41 . . 118.3(18) no
Cu1 O4 H42 . . 124(2) no
H41 O4 H42 . . 106(3) no
N2 C1 H1 2_655 . 117.49(11) no
N2 C1 H1 . . 117.49(12) no
N2 C2 H2 . . 118.6(17) no
C3 C2 H2 . . 120.0(17) no
C2 C3 H3 . . 121.38(12) no
C2 C3 H3 2_655 . 121.38(12) no

loop_
_geom_bond_atom_site_label_1
_geom_bond_atom_site_label_2
_geom_bond_site_symmetry_2
_geom_bond_distance
_geom_bond_publ_flag
Cu1 O1 7 2.340(2) no
Cu1 O1 . 2.340(2) yes
Cu1 O4 7 2.0109(16) no
Cu1 O4 . 2.0109(16) yes
Cu1 N2 7 2.0315(18) no
Cu1 N2 . 2.0315(18) yes
O1 N1 . 1.260(2) yes
O2 N1 . 1.224(2) yes
O3 N1 . 1.266(2) yes
N2 C1 . 1.331(2) no
N2 C2 . 1.341(2) no
C1 N2 2_655 1.331(2) no
C2 C3 . 1.382(2) no
C3 C2 2_655 1.382(2) no
O4 H41 . .83(3) no
O4 H42 . .78(4) no
C1 H1 . 1.00(5) no
C2 H2 . .93(3) no
C3 H3 . .85(4) no
